data_4329397
loop_
_publ_author_name
'Goutam Nandi'
'Sabyasachi Sarkar'

_publ_contact_author_address
;Department of Chemistry
Indian Institute of Technology Kanpur
Kanpur, U.P.
India - 208016
;
_publ_contact_author_email abya@iitk.ac.in
_publ_contact_author_fax 915122597265
_publ_contact_author_name 'Sabyasachi Sarkar'
_publ_contact_author_phone 915122597265
_publ_section_title
;
 Solid-State Synthesis of Molybdenum and Tungsten Porphyrins and Aerial
 Oxidation of Coordinated Benzenethiolate to Benzenesulfonate
;
_journal_name_full 'Inorganic Chemistry'
_journal_page_first 6412
_journal_page_last 6420
_journal_paper_doi 10.1021/ic3008377
_journal_volume 51
_journal_year 2012
_chemical_formula_moiety 'C50 H33 Mo N4 O4 S'
_chemical_formula_sum 'C50 H33 Mo N4 O4 S'
_chemical_formula_weight 881.80
_chemical_name_systematic
;
 ?
;
_space_group_IT_number 14
_symmetry_cell_setting monoclinic
_symmetry_space_group_name_Hall '-P 2yn'
_symmetry_space_group_name_H-M 'P 1 21/n 1'
_atom_sites_solution_hydrogens geom
_atom_sites_solution_primary direct
_atom_sites_solution_secondary difmap
_audit_creation_method SHELXL-97
_cell_angle_alpha 90.000(5)
_cell_angle_beta 103.875(5)
_cell_angle_gamma 90.000(5)
_cell_formula_units_Z 4
_cell_length_a 13.516(5)
_cell_length_b 12.576(5)
_cell_length_c 23.980(5)
_cell_measurement_temperature 100(2)
_cell_measurement_theta_max 25.50
_cell_measurement_theta_min 2.24
_cell_volume 3957(2)
_computing_cell_refinement 'SAINT (Bruker, 2002)'
_computing_data_collection 'SMART (Bruker, 2002)'
_computing_data_reduction 'SAINT (Bruker, 2002)'
_computing_molecular_graphics 'Diamond 3.1e'
_computing_structure_refinement 'SHELXL-97 (Sheldrick, 1997)'
_computing_structure_solution SIR-97
_diffrn_ambient_temperature 100(2)
_diffrn_measured_fraction_theta_full 0.994
_diffrn_measured_fraction_theta_max 0.994
_diffrn_measurement_device_type 'CCD Area Detector'
_diffrn_measurement_method 'Omega Scans'
_diffrn_radiation_monochromator graphite
_diffrn_radiation_source 'fine-focus sealed tube'
_diffrn_radiation_type MoK\a
_diffrn_radiation_wavelength 0.71069
_diffrn_reflns_av_R_equivalents 0.0898
_diffrn_reflns_av_sigmaI/netI 0.1076
_diffrn_reflns_limit_h_max 13
_diffrn_reflns_limit_h_min -16
_diffrn_reflns_limit_k_max 14
_diffrn_reflns_limit_k_min -15
_diffrn_reflns_limit_l_max 28
_diffrn_reflns_limit_l_min -29
_diffrn_reflns_number 20800
_diffrn_reflns_theta_full 25.00
_diffrn_reflns_theta_max 25.50
_diffrn_reflns_theta_min 2.24
_exptl_absorpt_coefficient_mu 0.438
_exptl_absorpt_correction_T_max 0.970
_exptl_absorpt_correction_T_min 0.711
_exptl_absorpt_correction_type empirical
_exptl_absorpt_process_details 'SADABS (Bruker, 2002)'
_exptl_crystal_colour green
_exptl_crystal_density_diffrn 1.480
_exptl_crystal_description cubic
_exptl_crystal_F_000 1804
_exptl_crystal_size_max 0.09
_exptl_crystal_size_mid 0.08
_exptl_crystal_size_min 0.07
_refine_diff_density_max 1.427
_refine_diff_density_min -0.667
_refine_diff_density_rms 0.152
_refine_ls_extinction_method none
_refine_ls_goodness_of_fit_ref 1.031
_refine_ls_hydrogen_treatment constr
_refine_ls_matrix_type full
_refine_ls_number_parameters 541
_refine_ls_number_reflns 7334
_refine_ls_number_restraints 0
_refine_ls_restrained_S_all 1.031
_refine_ls_R_factor_all 0.1137
_refine_ls_R_factor_gt 0.0702
_refine_ls_shift/su_max 0.001
_refine_ls_shift/su_mean 0.000
_refine_ls_structure_factor_coef Fsqd
_refine_ls_weighting_details 'calc w=1/[\s^2^(Fo^2^)+(0.1066P)^2^+0.0000P] where P=(Fo^2^+2Fc^2^)/3'
_refine_ls_weighting_scheme calc
_refine_ls_wR_factor_gt 0.1674
_refine_ls_wR_factor_ref 0.2158
_reflns_number_gt 4636
_reflns_number_total 7334
_reflns_threshold_expression >2sigma(I)
_cod_data_source_file ic3008377_si_001_4.cif
_cod_data_source_block 2apram
_cod_database_code 4329397

loop_
_symmetry_equiv_pos_as_xyz
'x, y, z'
'-x+1/2, y+1/2, -z+1/2'
'-x, -y, -z'
'x-1/2, -y-1/2, z-1/2'

loop_
_atom_site_label
_atom_site_type_symbol
_atom_site_fract_x
_atom_site_fract_y
_atom_site_fract_z
_atom_site_U_iso_or_equiv
_atom_site_adp_type
_atom_site_occupancy
_atom_site_symmetry_multiplicity
_atom_site_calc_flag
_atom_site_refinement_flags
Mo1 Mo 0.65123(4) 0.23724(4) 0.83908(2) 0.0280(2) Uani 1 1 d .
S1 S 0.67759(13) 0.15998(14) 0.98419(8) 0.0402(4) Uani 1 1 d .
O1 O 0.6153(3) 0.2670(3) 0.76956(18) 0.0351(11) Uani 1 1 d .
O2 O 0.7014(3) 0.2015(4) 0.93083(18) 0.0358(11) Uani 1 1 d .
O3 O 0.5699(4) 0.1676(4) 0.9830(2) 0.0517(13) Uani 1 1 d .
O4 O 0.7460(4) 0.2055(4) 1.0338(2) 0.0479(13) Uani 1 1 d .
N1 N 0.8066(4) 0.2722(4) 0.8517(2) 0.0295(12) Uani 1 1 d .
N2 N 0.6844(4) 0.0773(4) 0.8300(2) 0.0284(12) Uani 1 1 d .
N3 N 0.5101(3) 0.1903(4) 0.8513(2) 0.0286(12) Uani 1 1 d .
N4 N 0.6313(4) 0.3873(4) 0.8717(2) 0.0281(11) Uani 1 1 d .
C1 C 0.5160(5) -0.0010(5) 0.8298(3) 0.0314(14) Uani 1 1 d .
C2 C 0.6157(5) -0.0064(5) 0.8240(3) 0.0348(15) Uani 1 1 d .
C3 C 0.6683(5) -0.1011(5) 0.8135(3) 0.0379(16) Uani 1 1 d .
H3 H 0.6407 -0.1691 0.8079 0.046 Uiso 1 1 calc R
C4 C 0.7653(5) -0.0735(5) 0.8134(3) 0.0417(17) Uani 1 1 d .
H4 H 0.8157 -0.1191 0.8071 0.050 Uiso 1 1 calc R
C5 C 0.7762(5) 0.0354(5) 0.8245(3) 0.0314(14) Uani 1 1 d .
C6 C 0.8692(5) 0.0942(5) 0.8314(3) 0.0325(15) Uani 1 1 d .
C7 C 0.8826(5) 0.2014(5) 0.8458(3) 0.0341(15) Uani 1 1 d .
C8 C 0.9771(5) 0.2601(5) 0.8570(3) 0.0341(15) Uani 1 1 d .
H8 H 1.0404 0.2327 0.8556 0.041 Uiso 1 1 calc R
C9 C 0.9584(4) 0.3602(5) 0.8695(3) 0.0314(14) Uani 1 1 d .
H9 H 1.0063 0.4144 0.8787 0.038 Uiso 1 1 calc R
C10 C 0.8521(5) 0.3696(5) 0.8665(3) 0.0295(14) Uani 1 1 d .
C11 C 0.8028(5) 0.4619(5) 0.8772(3) 0.0296(14) Uani 1 1 d .
C12 C 0.6996(4) 0.4696(5) 0.8793(3) 0.0295(14) Uani 1 1 d .
C13 C 0.6487(5) 0.5643(5) 0.8924(3) 0.0316(14) Uani 1 1 d .
H13 H 0.6771 0.6319 0.8987 0.038 Uiso 1 1 calc R
C14 C 0.5527(5) 0.5372(5) 0.8937(3) 0.0328(15) Uani 1 1 d .
H14 H 0.5032 0.5830 0.9010 0.039 Uiso 1 1 calc R
C15 C 0.5403(4) 0.4266(5) 0.8821(3) 0.0293(14) Uani 1 1 d .
C16 C 0.4523(4) 0.3664(5) 0.8794(3) 0.0300(14) Uani 1 1 d .
C17 C 0.4381(5) 0.2574(5) 0.8660(3) 0.0306(14) Uani 1 1 d .
C18 C 0.3494(5) 0.1957(5) 0.8659(3) 0.0363(16) Uani 1 1 d .
H18 H 0.2898 0.2206 0.8743 0.044 Uiso 1 1 calc R
C19 C 0.3668(5) 0.0963(6) 0.8515(3) 0.0374(16) Uani 1 1 d .
H19 H 0.3210 0.0400 0.8477 0.045 Uiso 1 1 calc R
C20 C 0.4674(5) 0.0908(5) 0.8431(3) 0.0308(14) Uani 1 1 d .
C21 C 0.9605(4) 0.0350(5) 0.8241(3) 0.0321(15) Uani 1 1 d .
C22 C 0.9736(5) 0.0156(7) 0.7701(3) 0.060(2) Uani 1 1 d .
H22 H 0.9251 0.0385 0.7379 0.072 Uiso 1 1 calc R
C23 C 1.0601(5) -0.0386(8) 0.7638(4) 0.072(3) Uani 1 1 d .
H23 H 1.0680 -0.0525 0.7271 0.086 Uiso 1 1 calc R
C24 C 1.1320(5) -0.0714(5) 0.8090(4) 0.0462(19) Uani 1 1 d .
H24 H 1.1897 -0.1065 0.8040 0.055 Uiso 1 1 calc R
C25 C 1.1186(6) -0.0517(6) 0.8638(4) 0.060(2) Uani 1 1 d .
H25 H 1.1672 -0.0748 0.8958 0.072 Uiso 1 1 calc R
C26 C 1.0340(5) 0.0015(7) 0.8705(3) 0.058(2) Uani 1 1 d .
H26 H 1.0262 0.0152 0.9073 0.070 Uiso 1 1 calc R
C27 C 0.8695(4) 0.5567(5) 0.8931(3) 0.0307(14) Uani 1 1 d .
C28 C 0.8946(5) 0.6207(5) 0.8507(3) 0.0361(16) Uani 1 1 d .
H28 H 0.8658 0.6066 0.8121 0.043 Uiso 1 1 calc R
C29 C 0.9620(5) 0.7048(5) 0.8656(3) 0.0368(16) Uani 1 1 d .
H29 H 0.9782 0.7466 0.8370 0.044 Uiso 1 1 calc R
C30 C 1.0051(5) 0.7266(5) 0.9224(3) 0.0355(16) Uani 1 1 d .
H30 H 1.0512 0.7823 0.9323 0.043 Uiso 1 1 calc R
C31 C 0.9793(5) 0.6647(5) 0.9650(3) 0.0381(16) Uani 1 1 d .
H31 H 1.0079 0.6797 1.0034 0.046 Uiso 1 1 calc R
C32 C 0.9112(5) 0.5811(5) 0.9504(3) 0.0347(15) Uani 1 1 d .
H32 H 0.8934 0.5410 0.9791 0.042 Uiso 1 1 calc R
C33 C 0.3637(4) 0.4254(5) 0.8929(3) 0.0309(14) Uani 1 1 d .
C34 C 0.2763(4) 0.4464(5) 0.8502(3) 0.0332(15) Uani 1 1 d .
H34 H 0.2709 0.4207 0.8132 0.040 Uiso 1 1 calc R
C35 C 0.1976(5) 0.5049(5) 0.8621(3) 0.0383(16) Uani 1 1 d .
H35 H 0.1391 0.5177 0.8334 0.046 Uiso 1 1 calc R
C36 C 0.2057(5) 0.5442(5) 0.9163(3) 0.0436(18) Uani 1 1 d .
H36 H 0.1536 0.5856 0.9242 0.052 Uiso 1 1 calc R
C37 C 0.2919(6) 0.5221(6) 0.9594(3) 0.0457(18) Uani 1 1 d .
H37 H 0.2972 0.5488 0.9962 0.055 Uiso 1 1 calc R
C38 C 0.3689(5) 0.4619(5) 0.9485(3) 0.0402(17) Uani 1 1 d .
H38 H 0.4249 0.4450 0.9781 0.048 Uiso 1 1 calc R
C39 C 0.4566(5) -0.1011(5) 0.8217(3) 0.0335(15) Uani 1 1 d .
C40 C 0.4336(5) -0.1510(6) 0.7686(3) 0.0405(17) Uani 1 1 d .
H40 H 0.4564 -0.1217 0.7383 0.049 Uiso 1 1 calc R
C41 C 0.3769(5) -0.2443(5) 0.7602(3) 0.0411(17) Uani 1 1 d .
H41 H 0.3619 -0.2768 0.7243 0.049 Uiso 1 1 calc R
C42 C 0.3423(5) -0.2897(6) 0.8052(3) 0.0450(18) Uani 1 1 d .
H42 H 0.3045 -0.3523 0.7993 0.054 Uiso 1 1 calc R
C43 C 0.3646(5) -0.2409(5) 0.8588(3) 0.0403(17) Uani 1 1 d .
H43 H 0.3416 -0.2706 0.8890 0.048 Uiso 1 1 calc R
C44 C 0.4212(5) -0.1477(5) 0.8672(3) 0.0363(15) Uani 1 1 d .
H44 H 0.4362 -0.1153 0.9031 0.044 Uiso 1 1 calc R
C45 C 0.7103(5) 0.0238(6) 0.9821(3) 0.0404(17) Uani 1 1 d .
C46 C 0.8037(6) -0.0040(7) 0.9749(4) 0.056(2) Uani 1 1 d .
H46 H 0.8487 0.0482 0.9688 0.068 Uiso 1 1 calc R
C47 C 0.8309(7) -0.1074(7) 0.9765(4) 0.071(3) Uani 1 1 d .
H47 H 0.8947 -0.1260 0.9713 0.085 Uiso 1 1 calc R
C48 C 0.7640(7) -0.1874(7) 0.9860(4) 0.064(2) Uani 1 1 d .
H48 H 0.7843 -0.2582 0.9879 0.077 Uiso 1 1 calc R
C49 C 0.6692(6) -0.1610(7) 0.9924(3) 0.057(2) Uani 1 1 d .
H49 H 0.6242 -0.2139 0.9975 0.068 Uiso 1 1 calc R
C50 C 0.6400(6) -0.0529(6) 0.9910(3) 0.0497(19) Uani 1 1 d .
H50 H 0.5763 -0.0332 0.9960 0.060 Uiso 1 1 calc R

loop_
_atom_site_aniso_label
_atom_site_aniso_U_11
_atom_site_aniso_U_22
_atom_site_aniso_U_33
_atom_site_aniso_U_23
_atom_site_aniso_U_13
_atom_site_aniso_U_12
Mo1 0.0265(3) 0.0275(3) 0.0322(3) -0.0008(2) 0.0110(2) 0.0003(2)
S1 0.0448(11) 0.0367(10) 0.0407(10) 0.0006(8) 0.0133(8) 0.0010(8)
O1 0.041(3) 0.034(3) 0.030(3) -0.0044(19) 0.007(2) -0.0028(19)
O2 0.031(2) 0.039(3) 0.040(3) 0.006(2) 0.014(2) -0.001(2)
O3 0.045(3) 0.056(3) 0.062(3) 0.009(3) 0.027(3) 0.010(2)
O4 0.058(3) 0.043(3) 0.039(3) -0.006(2) 0.002(2) -0.001(2)
N1 0.027(3) 0.025(3) 0.039(3) 0.001(2) 0.012(2) 0.003(2)
N2 0.027(3) 0.024(3) 0.038(3) 0.001(2) 0.016(2) 0.000(2)
N3 0.023(3) 0.024(3) 0.039(3) 0.001(2) 0.007(2) 0.004(2)
N4 0.030(3) 0.023(3) 0.033(3) -0.001(2) 0.011(2) 0.002(2)
C1 0.029(3) 0.031(4) 0.036(4) 0.000(3) 0.009(3) -0.001(3)
C2 0.033(4) 0.028(4) 0.044(4) -0.005(3) 0.011(3) -0.001(3)
C3 0.034(4) 0.028(4) 0.054(4) -0.005(3) 0.014(3) -0.005(3)
C4 0.037(4) 0.032(4) 0.059(5) -0.007(3) 0.019(3) 0.008(3)
C5 0.030(3) 0.027(4) 0.041(4) 0.001(3) 0.016(3) 0.002(3)
C6 0.029(3) 0.035(4) 0.038(4) 0.001(3) 0.017(3) 0.001(3)
C7 0.035(4) 0.032(4) 0.038(4) 0.008(3) 0.014(3) 0.001(3)
C8 0.028(3) 0.035(4) 0.043(4) 0.008(3) 0.016(3) 0.002(3)
C9 0.027(3) 0.025(4) 0.045(4) -0.002(3) 0.014(3) -0.006(3)
C10 0.034(4) 0.025(3) 0.031(3) 0.000(3) 0.010(3) -0.003(3)
C11 0.035(4) 0.029(4) 0.026(3) 0.005(3) 0.009(3) 0.001(3)
C12 0.030(3) 0.033(4) 0.027(3) -0.002(3) 0.007(3) 0.002(3)
C13 0.039(4) 0.019(3) 0.037(4) 0.000(3) 0.010(3) -0.001(3)
C14 0.026(3) 0.032(4) 0.040(4) -0.002(3) 0.008(3) 0.004(3)
C15 0.024(3) 0.030(4) 0.033(4) 0.003(3) 0.006(3) -0.001(3)
C16 0.027(3) 0.028(4) 0.035(4) -0.002(3) 0.006(3) 0.005(3)
C17 0.026(3) 0.035(4) 0.033(4) -0.001(3) 0.009(3) 0.001(3)
C18 0.027(3) 0.036(4) 0.048(4) 0.004(3) 0.013(3) 0.005(3)
C19 0.030(4) 0.040(4) 0.045(4) -0.003(3) 0.015(3) -0.004(3)
C20 0.032(3) 0.025(4) 0.036(4) -0.004(3) 0.007(3) -0.002(3)
C21 0.023(3) 0.031(4) 0.047(4) -0.002(3) 0.015(3) -0.001(3)
C22 0.034(4) 0.090(7) 0.050(5) -0.025(4) 0.000(3) 0.016(4)
C23 0.035(4) 0.120(8) 0.055(5) -0.045(5) 0.001(4) 0.027(5)
C24 0.031(4) 0.031(4) 0.081(6) -0.020(4) 0.024(4) -0.009(3)
C25 0.044(5) 0.057(5) 0.080(6) 0.038(5) 0.018(4) 0.012(4)
C26 0.046(5) 0.087(6) 0.052(5) 0.031(4) 0.032(4) 0.027(4)
C27 0.024(3) 0.025(3) 0.044(4) -0.001(3) 0.012(3) 0.002(3)
C28 0.031(4) 0.038(4) 0.039(4) 0.007(3) 0.009(3) 0.001(3)
C29 0.033(4) 0.031(4) 0.049(4) 0.012(3) 0.013(3) 0.005(3)
C30 0.027(3) 0.029(4) 0.050(4) 0.001(3) 0.008(3) 0.003(3)
C31 0.039(4) 0.034(4) 0.041(4) -0.009(3) 0.009(3) -0.001(3)
C32 0.040(4) 0.033(4) 0.033(4) 0.002(3) 0.012(3) -0.001(3)
C33 0.023(3) 0.024(3) 0.046(4) -0.007(3) 0.009(3) -0.002(2)
C34 0.030(3) 0.029(4) 0.041(4) -0.003(3) 0.009(3) 0.004(3)
C35 0.029(4) 0.034(4) 0.054(5) 0.003(3) 0.014(3) -0.004(3)
C36 0.040(4) 0.034(4) 0.065(5) 0.001(4) 0.029(4) 0.006(3)
C37 0.057(5) 0.039(4) 0.049(5) -0.004(3) 0.029(4) 0.001(4)
C38 0.038(4) 0.040(4) 0.043(4) 0.001(3) 0.011(3) 0.002(3)
C39 0.028(3) 0.028(4) 0.044(4) 0.007(3) 0.008(3) 0.003(3)
C40 0.038(4) 0.045(4) 0.037(4) 0.003(3) 0.005(3) -0.007(3)
C41 0.045(4) 0.038(4) 0.039(4) -0.002(3) 0.007(3) -0.006(3)
C42 0.046(4) 0.032(4) 0.056(5) 0.001(3) 0.011(4) -0.003(3)
C43 0.039(4) 0.042(4) 0.043(4) 0.014(3) 0.016(3) 0.006(3)
C44 0.041(4) 0.029(4) 0.041(4) 0.000(3) 0.014(3) 0.003(3)
C45 0.045(4) 0.040(4) 0.033(4) 0.000(3) 0.003(3) 0.004(3)
C46 0.049(5) 0.055(5) 0.074(6) 0.000(4) 0.031(4) 0.010(4)
C47 0.070(6) 0.053(6) 0.098(7) -0.019(5) 0.037(5) 0.003(5)
C48 0.077(6) 0.042(5) 0.071(6) -0.013(4) 0.010(5) 0.013(4)
C49 0.066(6) 0.046(5) 0.058(5) 0.005(4) 0.014(4) -0.003(4)
C50 0.045(4) 0.055(5) 0.049(5) 0.004(4) 0.011(4) 0.004(4)

loop_
_atom_type_symbol
_atom_type_description
_atom_type_scat_dispersion_real
_atom_type_scat_dispersion_imag
_atom_type_scat_source
C C 0.0033 0.0016 'International Tables Vol C Tables 4.2.6.8 and 6.1.1.4'
H H 0.0000 0.0000 'International Tables Vol C Tables 4.2.6.8 and 6.1.1.4'
N N 0.0061 0.0033 'International Tables Vol C Tables 4.2.6.8 and 6.1.1.4'
O O 0.0106 0.0060 'International Tables Vol C Tables 4.2.6.8 and 6.1.1.4'
Mo Mo -1.6832 0.6857 'International Tables Vol C Tables 4.2.6.8 and 6.1.1.4'
S S 0.1246 0.1234 'International Tables Vol C Tables 4.2.6.8 and 6.1.1.4'

loop_
_geom_angle_atom_site_label_1
_geom_angle_atom_site_label_2
_geom_angle_atom_site_label_3
_geom_angle
O1 Mo1 N2 97.5(2)
O1 Mo1 N3 98.5(2)
N2 Mo1 N3 88.20(19)
O1 Mo1 N4 98.0(2)
N2 Mo1 N4 164.47(19)
N3 Mo1 N4 89.92(19)
O1 Mo1 N1 97.9(2)
N2 Mo1 N1 89.09(19)
N3 Mo1 N1 163.5(2)
N4 Mo1 N1 88.35(19)
O1 Mo1 O2 178.48(19)
N2 Mo1 O2 83.34(18)
N3 Mo1 O2 82.73(17)
N4 Mo1 O2 81.13(18)
N1 Mo1 O2 80.81(18)
O4 S1 O3 115.6(3)
O4 S1 O2 110.1(3)
O3 S1 O2 112.5(3)
O4 S1 C45 107.0(3)
O3 S1 C45 108.6(3)
O2 S1 C45 102.0(3)
S1 O2 Mo1 149.2(3)
C10 N1 C7 107.5(5)
C10 N1 Mo1 126.4(4)
C7 N1 Mo1 126.1(4)
C5 N2 C2 107.1(5)
C5 N2 Mo1 126.8(4)
C2 N2 Mo1 126.0(4)
C20 N3 C17 107.0(5)
C20 N3 Mo1 127.3(4)
C17 N3 Mo1 125.6(4)
C12 N4 C15 107.5(5)
C12 N4 Mo1 126.2(4)
C15 N4 Mo1 125.7(4)
C2 C1 C20 125.6(6)
C2 C1 C39 117.0(6)
C20 C1 C39 117.4(5)
N2 C2 C1 126.4(6)
N2 C2 C3 107.5(5)
C1 C2 C3 126.1(6)
C4 C3 C2 107.8(6)
C4 C3 H3 126.1
C2 C3 H3 126.1
C3 C4 C5 108.0(6)
C3 C4 H4 126.0
C5 C4 H4 126.0
N2 C5 C4 109.6(5)
N2 C5 C6 125.0(6)
C4 C5 C6 125.3(6)
C7 C6 C5 125.9(6)
C7 C6 C21 116.8(5)
C5 C6 C21 117.2(6)
N1 C7 C6 126.1(6)
N1 C7 C8 107.2(6)
C6 C7 C8 126.7(6)
C9 C8 C7 108.5(6)
C9 C8 H8 125.8
C7 C8 H8 125.8
C8 C9 C10 108.1(5)
C8 C9 H9 126.0
C10 C9 H9 126.0
N1 C10 C11 125.8(5)
N1 C10 C9 108.7(5)
C11 C10 C9 125.5(6)
C10 C11 C12 125.7(6)
C10 C11 C27 115.4(5)
C12 C11 C27 118.6(5)
N4 C12 C11 125.7(6)
N4 C12 C13 108.1(5)
C11 C12 C13 126.1(6)
C14 C13 C12 107.9(5)
C14 C13 H13 126.1
C12 C13 H13 126.1
C13 C14 C15 108.1(5)
C13 C14 H14 125.9
C15 C14 H14 125.9
C16 C15 N4 125.0(6)
C16 C15 C14 126.7(6)
N4 C15 C14 108.3(5)
C15 C16 C17 127.2(6)
C15 C16 C33 115.7(5)
C17 C16 C33 117.1(5)
N3 C17 C16 125.5(6)
N3 C17 C18 107.9(5)
C16 C17 C18 126.6(6)
C19 C18 C17 108.0(6)
C19 C18 H18 126.0
C17 C18 H18 126.0
C18 C19 C20 108.4(6)
C18 C19 H19 125.8
C20 C19 H19 125.8
N3 C20 C1 125.4(5)
N3 C20 C19 108.6(5)
C1 C20 C19 126.0(6)
C26 C21 C22 118.7(6)
C26 C21 C6 121.3(6)
C22 C21 C6 119.9(6)
C21 C22 C23 119.4(7)
C21 C22 H22 120.3
C23 C22 H22 120.3
C24 C23 C22 122.0(7)
C24 C23 H23 119.0
C22 C23 H23 119.0
C23 C24 C25 118.6(7)
C23 C24 H24 120.7
C25 C24 H24 120.7
C26 C25 C24 120.0(7)
C26 C25 H25 120.0
C24 C25 H25 120.0
C25 C26 C21 121.3(7)
C25 C26 H26 119.4
C21 C26 H26 119.4
C32 C27 C28 118.7(6)
C32 C27 C11 120.5(6)
C28 C27 C11 120.7(6)
C29 C28 C27 120.6(6)
C29 C28 H28 119.7
C27 C28 H28 119.7
C30 C29 C28 120.3(6)
C30 C29 H29 119.9
C28 C29 H29 119.9
C29 C30 C31 119.6(6)
C29 C30 H30 120.2
C31 C30 H30 120.2
C32 C31 C30 120.4(6)
C32 C31 H31 119.8
C30 C31 H31 119.8
C31 C32 C27 120.3(6)
C31 C32 H32 119.9
C27 C32 H32 119.9
C34 C33 C38 118.7(6)
C34 C33 C16 120.9(6)
C38 C33 C16 120.4(5)
C35 C34 C33 120.6(6)
C35 C34 H34 119.7
C33 C34 H34 119.7
C36 C35 C34 120.0(6)
C36 C35 H35 120.0
C34 C35 H35 120.0
C35 C36 C37 119.7(6)
C35 C36 H36 120.1
C37 C36 H36 120.1
C38 C37 C36 120.8(7)
C38 C37 H37 119.6
C36 C37 H37 119.6
C37 C38 C33 120.0(6)
C37 C38 H38 120.0
C33 C38 H38 120.0
C40 C39 C44 118.5(6)
C40 C39 C1 120.0(6)
C44 C39 C1 121.5(6)
C39 C40 C41 120.7(6)
C39 C40 H40 119.7
C41 C40 H40 119.7
C40 C41 C42 120.5(7)
C40 C41 H41 119.7
C42 C41 H41 119.7
C43 C42 C41 119.7(7)
C43 C42 H42 120.1
C41 C42 H42 120.1
C44 C43 C42 119.7(6)
C44 C43 H43 120.2
C42 C43 H43 120.2
C43 C44 C39 120.9(6)
C43 C44 H44 119.5
C39 C44 H44 119.5
C46 C45 C50 121.7(7)
C46 C45 S1 119.8(6)
C50 C45 S1 118.4(5)
C47 C46 C45 119.9(8)
C47 C46 H46 120.1
C45 C46 H46 120.1
C46 C47 C48 120.9(8)
C46 C47 H47 119.6
C48 C47 H47 119.6
C49 C48 C47 120.0(8)
C49 C48 H48 120.0
C47 C48 H48 120.0
C48 C49 C50 119.7(8)
C48 C49 H49 120.2
C50 C49 H49 120.2
C45 C50 C49 117.8(7)
C45 C50 H50 121.1
C49 C50 H50 121.1

loop_
_geom_bond_atom_site_label_1
_geom_bond_atom_site_label_2
_geom_bond_distance
Mo1 O1 1.664(4)
Mo1 N2 2.083(5)
Mo1 N3 2.083(5)
Mo1 N4 2.084(5)
Mo1 N1 2.096(5)
Mo1 O2 2.188(4)
S1 O4 1.439(5)
S1 O3 1.452(5)
S1 O2 1.487(4)
S1 C45 1.773(7)
N1 C10 1.378(7)
N1 C7 1.392(8)
N2 C5 1.383(7)
N2 C2 1.389(8)
N3 C20 1.373(8)
N3 C17 1.396(7)
N4 C12 1.370(7)
N4 C15 1.402(7)
C1 C2 1.389(8)
C1 C20 1.403(8)
C1 C39 1.481(8)
C2 C3 1.439(9)
C3 C4 1.358(8)
C3 H3 0.9300
C4 C5 1.396(9)
C4 H4 0.9300
C5 C6 1.433(8)
C6 C7 1.393(9)
C6 C21 1.488(8)
C7 C8 1.444(9)
C8 C9 1.333(8)
C8 H8 0.9300
C9 C10 1.425(8)
C9 H9 0.9300
C10 C11 1.393(8)
C11 C12 1.412(8)
C11 C27 1.488(8)
C12 C13 1.447(8)
C13 C14 1.349(8)
C13 H13 0.9300
C14 C15 1.421(9)
C14 H14 0.9300
C15 C16 1.399(8)
C16 C17 1.410(8)
C16 C33 1.508(8)
C17 C18 1.427(9)
C18 C19 1.333(9)
C18 H18 0.9300
C19 C20 1.423(8)
C19 H19 0.9300
C21 C26 1.368(9)
C21 C22 1.369(9)
C22 C23 1.392(9)
C22 H22 0.9300
C23 C24 1.335(11)
C23 H23 0.9300
C24 C25 1.389(11)
C24 H24 0.9300
C25 C26 1.368(10)
C25 H25 0.9300
C26 H26 0.9300
C27 C32 1.388(9)
C27 C28 1.401(8)
C28 C29 1.386(9)
C28 H28 0.9300
C29 C30 1.374(9)
C29 H29 0.9300
C30 C31 1.394(9)
C30 H30 0.9300
C31 C32 1.386(9)
C31 H31 0.9300
C32 H32 0.9300
C33 C34 1.391(8)
C33 C38 1.397(9)
C34 C35 1.379(8)
C34 H34 0.9300
C35 C36 1.370(9)
C35 H35 0.9300
C36 C37 1.388(10)
C36 H36 0.9300
C37 C38 1.363(9)
C37 H37 0.9300
C38 H38 0.9300
C39 C40 1.386(9)
C39 C44 1.417(9)
C40 C41 1.390(9)
C40 H40 0.9300
C41 C42 1.397(10)
C41 H41 0.9300
C42 C43 1.392(10)
C42 H42 0.9300
C43 C44 1.388(9)
C43 H43 0.9300
C44 H44 0.9300
C45 C46 1.360(9)
C45 C50 1.406(10)
C46 C47 1.349(11)
C46 H46 0.9300
C47 C48 1.407(12)
C47 H47 0.9300
C48 C49 1.367(11)
C48 H48 0.9300
C49 C50 1.414(11)
C49 H49 0.9300
C50 H50 0.9300
